data_4518103
loop_
_publ_author_name
'Harada, Shingo'
'Yanagawa, Mai'
'Nemoto, Tetsuhiro'

_publ_section_title
;
 Dual-Functional Enone-Directing Group/Electrophile for Sequential C--C
 Bond Formation with \a-Diazomalonates: A Short Synthesis of Chiral
 3,4-Fused Tricyclic Indoles
;
_journal_name_full 'ACS Catalysis'
_journal_page_first 11971
_journal_page_last 11979
_journal_paper_doi 10.1021/acscatal.0c03940
_journal_year 2020
_chemical_absolute_configuration 'CHOOSE rm ad rmad syn or unk'
_chemical_formula_moiety 'C25 H25 N O5'
_chemical_formula_sum 'C25 H25 N O5'
_chemical_formula_weight 419.48
_space_group_crystal_system monoclinic
_space_group_IT_number 4
_space_group_name_Hall 'P 2yb'
_space_group_name_H-M_alt 'P 1 21 1'
_atom_sites_solution_hydrogens geom
_atom_sites_solution_primary direct
_atom_sites_solution_secondary difmap
_cell_angle_alpha 90.0000
_cell_angle_beta 94.940(7)
_cell_angle_gamma 90.0000
_cell_formula_units_Z 4
_cell_length_a 11.5680(3)
_cell_length_b 14.8438(4)
_cell_length_c 12.2105(3)
_cell_measurement_reflns_used 15078
_cell_measurement_temperature 93
_cell_measurement_theta_max 68.22
_cell_measurement_theta_min 3.84
_cell_volume 2088.91(10)
_computing_cell_refinement 'RAPID AUTO'
_computing_data_collection 'RAPID AUTO (Rigaku, ????)'
_computing_data_reduction 'RAPID AUTO'
_computing_molecular_graphics 'CrystalStructure 4.3'
_computing_publication_material 'CrystalStructure 4.3 (Rigaku, 2019)'
_computing_structure_refinement 'SHELXL97 (Sheldrick, 2008)'
_computing_structure_solution 'Superflip (Palatinus, et al., 2007)'
_diffrn_ambient_temperature 93
_diffrn_detector_area_resol_mean 10.000
_diffrn_measured_fraction_theta_full 0.998
_diffrn_measured_fraction_theta_max 0.998
_diffrn_measurement_device_type 'Rigaku R-AXIS RAPID'
_diffrn_measurement_method \w
_diffrn_radiation_type 'Cu K\a'
_diffrn_radiation_wavelength 1.54187
_diffrn_reflns_av_R_equivalents 0.0347
_diffrn_reflns_av_unetI/netI 0.0493
_diffrn_reflns_Laue_measured_fraction_full 0.000
_diffrn_reflns_Laue_measured_fraction_max 0.000
_diffrn_reflns_limit_h_max 13
_diffrn_reflns_limit_h_min -13
_diffrn_reflns_limit_k_max 17
_diffrn_reflns_limit_k_min -17
_diffrn_reflns_limit_l_max 14
_diffrn_reflns_limit_l_min -14
_diffrn_reflns_number 23343
_diffrn_reflns_point_group_measured_fraction_full 0.000
_diffrn_reflns_point_group_measured_fraction_max 0.000
_diffrn_reflns_theta_full 68.220
_diffrn_reflns_theta_max 68.220
_diffrn_reflns_theta_min 3.633
_diffrn_standards_number 0
_exptl_absorpt_coefficient_mu 0.759
_exptl_absorpt_correction_T_max 0.927
_exptl_absorpt_correction_T_min 0.724
_exptl_absorpt_correction_type multi-scan
_exptl_absorpt_process_details 'ABSCOR (Rigaku, 1995)'
_exptl_crystal_colour colorless
_exptl_crystal_density_diffrn 1.334
_exptl_crystal_density_method 'not measured'
_exptl_crystal_description block
_exptl_crystal_F_000 888.00
_exptl_crystal_size_max 0.200
_exptl_crystal_size_mid 0.200
_exptl_crystal_size_min 0.100
_refine_diff_density_max 0.19
_refine_diff_density_min -0.20
_refine_ls_abs_structure_details 'Flack, H. D. (1983), Acta Cryst. A39, 876-881.  3177 Friedel Pairs'
_refine_ls_abs_structure_Flack -0.09(16)
_refine_ls_extinction_method none
_refine_ls_goodness_of_fit_ref 1.071
_refine_ls_hydrogen_treatment constr
_refine_ls_number_parameters 559
_refine_ls_number_reflns 7156
_refine_ls_number_restraints 1
_refine_ls_R_factor_all 0.0535
_refine_ls_R_factor_gt 0.0425
_refine_ls_shift/su_max 0.000
_refine_ls_structure_factor_coef Fsqd
_refine_ls_weighting_details 'w = 1/[\s^2^(Fo^2^)+(0.0513P)^2^+0.0098P] where P=(Fo^2^+2Fc^2^)/3'
_refine_ls_weighting_scheme calc
_refine_ls_wR_factor_gt 0.0958
_refine_ls_wR_factor_ref 0.1001
_reflns_number_gt 6067
_reflns_number_total 7156
_reflns_threshold_expression F^2^>2.0\s(F^2^)
_cod_data_source_file cs0c03940_si_002.cif
_cod_data_source_block 20191212mai
_cod_original_cell_volume 2088.91(9)
_cod_database_code 4518103

loop_
_space_group_symop_id
_space_group_symop_operation_xyz
1 +X,+Y,+Z
2 -X,1/2+Y,-Z

loop_
_atom_site_label
_atom_site_type_symbol
_atom_site_fract_x
_atom_site_fract_y
_atom_site_fract_z
_atom_site_U_iso_or_equiv
_atom_site_adp_type
_atom_site_occupancy
_atom_site_symmetry_multiplicity
_atom_site_calc_flag
_atom_site_refinement_flags
_atom_site_disorder_assembly
_atom_site_disorder_group
O1 O 0.42470(14) 0.88827(12) 0.60960(13) 0.0257(4) Uani 1 1 d . . .
O2 O 0.78179(15) 0.35540(13) 1.15289(13) 0.0261(4) Uani 1 1 d . . .
O3 O 0.59506(15) 0.31527(13) 1.12720(14) 0.0308(5) Uani 1 1 d . . .
O4 O 0.80625(16) 0.21695(13) 0.76174(14) 0.0290(5) Uani 1 1 d . . .
O5 O 0.18018(15) 1.21782(13) 0.75767(14) 0.0289(4) Uani 1 1 d . . .
O6 O 0.23897(14) 1.07873(14) 0.36123(13) 0.0284(5) Uani 1 1 d . . .
O7 O 0.48525(15) 0.92644(13) 0.44633(14) 0.0310(4) Uani 1 1 d . . .
O9 O 0.42459(15) 1.11658(14) 0.39965(15) 0.0334(5) Uani 1 1 d . . .
O12 O 0.54428(16) 0.50809(14) 1.11211(15) 0.0377(5) Uani 1 1 d . . .
O63 O 0.55411(17) 0.54616(13) 0.93608(15) 0.0394(5) Uani 1 1 d . . .
N10 N -0.05071(17) 1.01522(15) 0.65452(16) 0.0203(5) Uani 1 1 d . . .
N11 N 1.04259(16) 0.42019(15) 0.84939(16) 0.0212(5) Uani 1 1 d . . .
C13 C 0.0100(2) 1.08686(19) 0.69447(19) 0.0213(6) Uani 1 1 d . . .
H13 H -0.0193 1.1312 0.7409 0.026 Uiso 1 1 calc R . .
C14 C 0.1198(2) 1.08783(18) 0.65975(19) 0.0193(6) Uani 1 1 d . . .
C15 C 0.9804(2) 0.34718(18) 0.81404(19) 0.0212(6) Uani 1 1 d . . .
H15 H 1.0069 0.3018 0.7673 0.025 Uiso 1 1 calc R . .
C16 C 0.8678(2) 0.42826(18) 0.92045(18) 0.0187(6) Uani 1 1 d . . .
C17 C 0.6754(2) 0.35939(18) 1.10086(19) 0.0220(6) Uani 1 1 d . . .
C18 C 0.1281(2) 1.00876(18) 0.59150(19) 0.0191(6) Uani 1 1 d . . .
C19 C 0.7889(2) 0.27592(19) 0.8291(2) 0.0219(6) Uani 1 1 d . . .
C20 C 0.0195(2) 0.96411(19) 0.59004(19) 0.0192(6) Uani 1 1 d . . .
C21 C 0.4248(2) 0.94004(18) 0.5189(2) 0.0230(6) Uani 1 1 d . . .
C22 C 0.2020(2) 1.15946(19) 0.69046(19) 0.0220(6) Uani 1 1 d . . .
C23 C 0.3403(2) 1.07463(19) 0.4227(2) 0.0237(6) Uani 1 1 d . . .
C24 C -0.1796(2) 0.93046(19) 0.77380(19) 0.0206(6) Uani 1 1 d . . .
C25 C 0.2156(2) 0.97346(19) 0.53076(19) 0.0197(6) Uani 1 1 d . . .
C26 C 0.0813(2) 0.85349(19) 0.47087(19) 0.0227(6) Uani 1 1 d . . .
H26 H 0.0681 0.8003 0.4283 0.027 Uiso 1 1 calc R . .
C27 C 0.7839(2) 0.46650(19) 0.98290(19) 0.0197(6) Uani 1 1 d . . .
C28 C 1.0054(2) 0.55375(18) 0.96979(19) 0.0218(6) Uani 1 1 d . . .
C29 C 1.0727(2) 0.54709(19) 0.67555(19) 0.0244(6) Uani 1 1 d . . .
H29 H 0.9973 0.5347 0.6971 0.029 Uiso 1 1 calc R . .
C30 C 0.9193(2) 0.5896(2) 1.02917(19) 0.0233(6) Uani 1 1 d . . .
H30 H 0.9335 0.6451 1.0666 0.028 Uiso 1 1 calc R . .
C31 C -0.0842(2) 0.88709(19) 0.82639(19) 0.0242(6) Uani 1 1 d . . .
H31 H -0.0087 0.9001 0.8057 0.029 Uiso 1 1 calc R . .
C32 C 1.0870(2) 0.6088(2) 0.5924(2) 0.0264(7) Uani 1 1 d . . .
H32 H 1.0212 0.6388 0.5577 0.032 Uiso 1 1 calc R . .
C33 C 0.1879(2) 0.89537(19) 0.47131(19) 0.0228(6) Uani 1 1 d . . .
H33 H 0.2448 0.8697 0.4291 0.027 Uiso 1 1 calc R . .
C34 C 0.8116(2) 0.54663(19) 1.03595(19) 0.0232(6) Uani 1 1 d . . .
H34 H 0.7561 0.5738 1.0785 0.028 Uiso 1 1 calc R . .
C35 C -0.0074(2) 0.88543(19) 0.52963(19) 0.0235(6) Uani 1 1 d . . .
C36 C 0.9765(2) 0.47298(19) 0.91516(19) 0.0206(6) Uani 1 1 d . . .
C37 C 0.5815(2) 0.49555(19) 1.0246(2) 0.0273(6) Uani 1 1 d . . .
C38 C 0.6817(2) 0.27194(19) 0.8912(2) 0.0247(6) Uani 1 1 d . . .
H38A H 0.7046 0.2492 0.9662 0.030 Uiso 1 1 calc R . .
H38B H 0.6278 0.2273 0.8545 0.030 Uiso 1 1 calc R . .
C39 C -0.2896(2) 0.9120(2) 0.8074(2) 0.0279(7) Uani 1 1 d . . .
H39 H -0.3557 0.9421 0.7733 0.033 Uiso 1 1 calc R . .
C40 C 1.2783(2) 0.5226(2) 0.6930(2) 0.0264(7) Uani 1 1 d . . .
H40 H 1.3447 0.4933 0.7277 0.032 Uiso 1 1 calc R . .
C41 C 0.8731(2) 0.34773(18) 0.85522(19) 0.0200(6) Uani 1 1 d . . .
C42 C -0.0981(2) 0.82482(19) 0.9089(2) 0.0262(6) Uani 1 1 d . . .
H42 H -0.0320 0.7954 0.9440 0.031 Uiso 1 1 calc R . .
C43 C -0.2070(2) 0.8052(2) 0.9405(2) 0.0277(7) Uani 1 1 d . . .
H43 H -0.2165 0.7616 0.9960 0.033 Uiso 1 1 calc R . .
C44 C -0.3029(2) 0.8504(2) 0.8897(2) 0.0275(6) Uani 1 1 d . . .
H44 H -0.3780 0.8387 0.9121 0.033 Uiso 1 1 calc R . .
C45 C 1.1960(2) 0.6272(2) 0.5596(2) 0.0290(7) Uani 1 1 d . . .
H45 H 1.2047 0.6697 0.5027 0.035 Uiso 1 1 calc R . .
C46 C 0.7939(2) 0.2938(2) 1.2460(2) 0.0298(7) Uani 1 1 d . . .
H46A H 0.7667 0.2338 1.2222 0.036 Uiso 1 1 calc R . .
H46B H 0.7474 0.3157 1.3039 0.036 Uiso 1 1 calc R . .
H46C H 0.8756 0.2904 1.2744 0.036 Uiso 1 1 calc R . .
C47 C 1.1688(2) 0.50337(19) 0.7272(2) 0.0224(6) Uani 1 1 d . . .
C48 C 0.6157(2) 0.36067(18) 0.9014(2) 0.0233(6) Uani 1 1 d . . .
H48 H 0.5359 0.3437 0.9195 0.028 Uiso 1 1 calc R . .
C49 C -0.1697(2) 0.9983(2) 0.6821(2) 0.0235(6) Uani 1 1 d . . .
H49A H -0.2160 0.9764 0.6155 0.028 Uiso 1 1 calc R . .
H49B H -0.2041 1.0560 0.7038 0.028 Uiso 1 1 calc R . .
C50 C 1.2916(2) 0.5840(2) 0.6092(2) 0.0310(7) Uani 1 1 d . . .
H50 H 1.3665 0.5960 0.5862 0.037 Uiso 1 1 calc R . .
C51 C 1.1605(2) 0.43561(19) 0.8183(2) 0.0231(6) Uani 1 1 d . . .
H51A H 1.1927 0.3775 0.7951 0.028 Uiso 1 1 calc R . .
H51B H 1.2094 0.4565 0.8839 0.028 Uiso 1 1 calc R . .
C52 C 0.5097(2) 1.09219(19) 0.6389(2) 0.0271(6) Uani 1 1 d . . .
H52A H 0.5271 1.1355 0.5820 0.033 Uiso 1 1 calc R . .
H52B H 0.5523 1.0361 0.6290 0.033 Uiso 1 1 calc R . .
H52C H 0.5333 1.1174 0.7116 0.033 Uiso 1 1 calc R . .
C53 C 0.3359(2) 1.01575(18) 0.52583(19) 0.0195(6) Uani 1 1 d . . .
C54 C 0.3145(2) 1.16312(19) 0.6384(2) 0.0241(6) Uani 1 1 d . . .
H54A H 0.3667 1.2056 0.6810 0.029 Uiso 1 1 calc R . .
H54B H 0.2992 1.1882 0.5634 0.029 Uiso 1 1 calc R . .
C55 C 1.1209(2) 0.6007(2) 0.9724(2) 0.0291(7) Uani 1 1 d . . .
H55A H 1.1806 0.5631 1.0116 0.035 Uiso 1 1 calc R . .
H55B H 1.1164 0.6587 1.0102 0.035 Uiso 1 1 calc R . .
H55C H 1.1409 0.6109 0.8970 0.035 Uiso 1 1 calc R . .
C56 C 0.3789(2) 1.07267(18) 0.62984(19) 0.0227(6) Uani 1 1 d . . .
H56 H 0.3630 1.0362 0.6958 0.027 Uiso 1 1 calc R . .
C57 C -0.1226(2) 0.8371(2) 0.5221(2) 0.0298(7) Uani 1 1 d . . .
H57A H -0.1809 0.8736 0.4792 0.036 Uiso 1 1 calc R . .
H57B H -0.1469 0.8277 0.5961 0.036 Uiso 1 1 calc R . .
H57C H -0.1149 0.7788 0.4859 0.036 Uiso 1 1 calc R . .
C58 C 0.4974(2) 0.80889(18) 0.6107(2) 0.0343(7) Uani 1 1 d . . .
H58A H 0.5785 0.8270 0.6070 0.041 Uiso 1 1 calc R . .
H58B H 0.4730 0.7710 0.5472 0.041 Uiso 1 1 calc R . .
H58C H 0.4900 0.7749 0.6785 0.041 Uiso 1 1 calc R . .
C59 C 0.2382(2) 1.1350(2) 0.2635(2) 0.0335(7) Uani 1 1 d . . .
H59A H 0.2854 1.1065 0.2102 0.040 Uiso 1 1 calc R . .
H59B H 0.2705 1.1943 0.2838 0.040 Uiso 1 1 calc R . .
H59C H 0.1584 1.1419 0.2308 0.040 Uiso 1 1 calc R . .
C60 C 0.6685(2) 0.42069(19) 0.99970(19) 0.0216(6) Uani 1 1 d . . .
C61 C 0.6014(2) 0.40533(19) 0.78913(19) 0.0316(6) Uani 1 1 d . . .
H61A H 0.5581 0.3652 0.7368 0.038 Uiso 1 1 calc R . .
H61B H 0.6780 0.4176 0.7639 0.038 Uiso 1 1 calc R . .
H61C H 0.5589 0.4621 0.7943 0.038 Uiso 1 1 calc R . .
C62 C 0.4793(3) 0.6222(2) 0.9521(3) 0.0582(10) Uani 1 1 d . . .
H62A H 0.5176 0.6628 1.0071 0.070 Uiso 1 1 calc R . .
H62B H 0.4062 0.6007 0.9777 0.070 Uiso 1 1 calc R . .
H62C H 0.4635 0.6544 0.8825 0.070 Uiso 1 1 calc R . .

loop_
_atom_site_aniso_label
_atom_site_aniso_U_11
_atom_site_aniso_U_22
_atom_site_aniso_U_33
_atom_site_aniso_U_23
_atom_site_aniso_U_13
_atom_site_aniso_U_12
O1 0.0305(10) 0.0196(10) 0.0277(9) 0.0049(8) 0.0052(7) 0.0072(8)
O2 0.0253(9) 0.0284(12) 0.0242(9) 0.0077(8) 0.0004(7) -0.0025(8)
O3 0.0270(11) 0.0364(13) 0.0295(10) 0.0052(9) 0.0049(8) -0.0079(9)
O4 0.0296(10) 0.0242(12) 0.0343(10) -0.0112(9) 0.0085(8) -0.0006(9)
O5 0.0285(10) 0.0239(12) 0.0349(10) -0.0074(9) 0.0066(8) -0.0005(8)
O6 0.0270(10) 0.0325(12) 0.0249(9) 0.0113(9) -0.0025(7) -0.0047(9)
O7 0.0297(10) 0.0374(12) 0.0271(9) -0.0012(9) 0.0092(8) 0.0044(9)
O9 0.0263(10) 0.0365(13) 0.0373(11) 0.0118(9) 0.0024(8) -0.0065(9)
O12 0.0371(11) 0.0420(13) 0.0362(11) -0.0087(10) 0.0152(9) 0.0059(9)
O63 0.0471(12) 0.0299(13) 0.0410(11) 0.0044(10) 0.0026(9) 0.0207(10)
N10 0.0190(11) 0.0208(14) 0.0215(11) 0.0010(9) 0.0042(8) -0.0014(9)
N11 0.0181(11) 0.0211(14) 0.0250(11) 0.0006(10) 0.0058(8) 0.0008(10)
C13 0.0221(13) 0.0217(16) 0.0199(12) -0.0003(12) 0.0009(10) 0.0006(11)
C14 0.0190(12) 0.0174(16) 0.0214(12) -0.0012(11) 0.0011(9) 0.0009(11)
C15 0.0233(13) 0.0173(15) 0.0231(13) -0.0015(12) 0.0019(10) -0.0002(11)
C16 0.0246(14) 0.0151(16) 0.0167(12) 0.0011(11) 0.0022(9) 0.0002(11)
C17 0.0219(14) 0.0220(16) 0.0222(13) -0.0016(11) 0.0029(10) 0.0016(11)
C18 0.0217(13) 0.0165(16) 0.0191(12) 0.0019(11) 0.0012(10) 0.0008(11)
C19 0.0217(13) 0.0185(16) 0.0252(13) 0.0010(12) 0.0005(10) 0.0007(11)
C20 0.0200(13) 0.0169(16) 0.0207(13) 0.0029(11) 0.0020(9) -0.0003(11)
C21 0.0211(13) 0.0219(16) 0.0257(13) -0.0016(12) 0.0004(10) -0.0010(11)
C22 0.0244(13) 0.0195(17) 0.0223(13) 0.0020(12) 0.0029(10) 0.0036(12)
C23 0.0223(13) 0.0237(17) 0.0253(13) -0.0042(12) 0.0028(10) 0.0004(12)
C24 0.0217(13) 0.0192(17) 0.0213(12) -0.0024(11) 0.0035(10) -0.0034(11)
C25 0.0226(13) 0.0182(16) 0.0185(12) 0.0026(11) 0.0026(9) 0.0017(11)
C26 0.0328(15) 0.0163(16) 0.0186(12) -0.0004(11) 0.0005(10) -0.0001(12)
C27 0.0236(13) 0.0182(16) 0.0175(12) 0.0033(11) 0.0023(9) 0.0024(12)
C28 0.0280(14) 0.0174(16) 0.0199(13) 0.0030(11) 0.0015(10) -0.0026(12)
C29 0.0249(14) 0.0237(17) 0.0246(13) -0.0035(12) 0.0030(10) -0.0010(12)
C30 0.0334(15) 0.0163(16) 0.0200(12) 0.0000(11) 0.0004(10) 0.0003(12)
C31 0.0219(14) 0.0262(17) 0.0246(13) -0.0013(12) 0.0036(10) -0.0012(12)
C32 0.0301(15) 0.0254(18) 0.0231(13) -0.0023(12) -0.0014(11) 0.0020(12)
C33 0.0241(14) 0.0233(17) 0.0216(12) 0.0028(12) 0.0057(10) 0.0044(12)
C34 0.0277(15) 0.0224(17) 0.0199(13) 0.0010(12) 0.0047(10) 0.0015(12)
C35 0.0281(14) 0.0205(17) 0.0210(12) 0.0021(11) -0.0021(10) -0.0001(12)
C36 0.0211(13) 0.0223(17) 0.0189(13) 0.0017(11) 0.0034(9) 0.0002(12)
C37 0.0205(13) 0.0269(17) 0.0344(15) -0.0033(13) 0.0018(11) -0.0026(12)
C38 0.0206(13) 0.0256(17) 0.0282(14) -0.0040(12) 0.0043(10) -0.0024(11)
C39 0.0240(14) 0.0325(19) 0.0275(13) 0.0004(13) 0.0043(10) 0.0012(12)
C40 0.0217(14) 0.0256(18) 0.0324(15) 0.0029(13) 0.0052(11) -0.0006(12)
C41 0.0212(13) 0.0189(16) 0.0200(12) -0.0002(11) 0.0017(9) 0.0014(11)
C42 0.0264(15) 0.0236(18) 0.0277(14) 0.0010(12) -0.0035(11) -0.0018(12)
C43 0.0346(16) 0.0213(17) 0.0277(14) 0.0025(12) 0.0062(11) -0.0048(13)
C44 0.0267(15) 0.0280(18) 0.0286(14) 0.0026(13) 0.0065(11) -0.0035(13)
C45 0.0419(17) 0.0252(18) 0.0203(14) 0.0012(12) 0.0048(12) -0.0057(14)
C46 0.0305(15) 0.0326(19) 0.0259(14) 0.0104(13) 0.0009(11) -0.0010(12)
C47 0.0284(14) 0.0156(16) 0.0238(14) -0.0047(11) 0.0059(10) -0.0004(12)
C48 0.0218(13) 0.0231(17) 0.0247(13) -0.0011(11) 0.0002(10) 0.0012(11)
C49 0.0164(13) 0.0251(18) 0.0290(14) 0.0016(12) 0.0013(10) -0.0002(11)
C50 0.0284(15) 0.0325(19) 0.0338(15) -0.0017(14) 0.0122(12) -0.0047(13)
C51 0.0187(13) 0.0235(17) 0.0274(13) 0.0016(12) 0.0040(10) -0.0004(11)
C52 0.0210(13) 0.0331(16) 0.0275(13) -0.0051(12) 0.0029(10) 0.0003(11)
C53 0.0159(12) 0.0203(16) 0.0229(13) 0.0028(11) 0.0048(9) 0.0010(11)
C54 0.0209(13) 0.0186(16) 0.0336(14) -0.0023(12) 0.0061(10) -0.0001(11)
C55 0.0296(15) 0.0283(19) 0.0296(14) -0.0069(13) 0.0030(11) -0.0076(13)
C56 0.0214(13) 0.0253(17) 0.0215(12) 0.0006(11) 0.0026(10) 0.0013(11)
C57 0.0304(16) 0.0295(19) 0.0298(14) -0.0014(13) 0.0040(11) -0.0048(13)
C58 0.0390(17) 0.0239(17) 0.0395(17) -0.0020(14) 0.0004(13) 0.0145(13)
C59 0.0367(16) 0.0344(19) 0.0283(15) 0.0137(13) -0.0041(12) -0.0056(14)
C60 0.0216(13) 0.0218(16) 0.0216(12) 0.0007(11) 0.0026(10) 0.0011(11)
C61 0.0318(15) 0.0369(17) 0.0258(13) -0.0001(13) 0.0007(11) 0.0093(13)
C62 0.056(2) 0.034(2) 0.083(3) -0.0094(19) -0.0041(18) 0.0284(17)

loop_
_atom_type_symbol
_atom_type_description
_atom_type_scat_dispersion_real
_atom_type_scat_dispersion_imag
_atom_type_scat_source
C C 0.0181 0.0091
;
International Tables for Crystallography
(Vol. C, Tables 4.2.6.8 and 6.1.1.4)
;
H H 0.0000 0.0000
;
International Tables for Crystallography
(Vol. C, Table 6.1.1.4)
;
O O 0.0492 0.0322
;
International Tables for Crystallography
(Vol. C, Tables 4.2.6.8 and 6.1.1.4)
;
N N 0.0311 0.0180
;
International Tables for Crystallography
(Vol. C, Tables 4.2.6.8 and 6.1.1.4)
;

loop_
_geom_angle_atom_site_label_1
_geom_angle_atom_site_label_2
_geom_angle_atom_site_label_3
_geom_angle
_geom_angle_site_symmetry_1
_geom_angle_site_symmetry_3
_geom_angle_publ_flag
C21 O1 C58 115.46(19) . . ?
C17 O2 C46 114.9(2) . . ?
C23 O6 C59 115.4(2) . . ?
C37 O63 C62 115.7(2) . . ?
C13 N10 C20 108.8(2) . . ?
C13 N10 C49 121.6(2) . . ?
C20 N10 C49 129.5(2) . . ?
C15 N11 C36 109.3(2) . . ?
C15 N11 C51 121.7(2) . . ?
C36 N11 C51 129.0(2) . . ?
N10 C13 C14 111.4(2) . . ?
N10 C13 H13 124.3 . . ?
C14 C13 H13 124.3 . . ?
C13 C14 C18 106.2(2) . . ?
C13 C14 C22 122.0(2) . . ?
C18 C14 C22 131.8(2) . . ?
N11 C15 C41 110.5(2) . . ?
N11 C15 H15 124.8 . . ?
C41 C15 H15 124.8 . . ?
C27 C16 C36 119.3(2) . . ?
C27 C16 C41 134.4(2) . . ?
C36 C16 C41 106.3(2) . . ?
O3 C17 O2 123.3(2) . . ?
O3 C17 C60 123.5(2) . . ?
O2 C17 C60 113.0(2) . . ?
C25 C18 C20 119.7(2) . . ?
C25 C18 C14 133.8(2) . . ?
C20 C18 C14 106.4(2) . . ?
O4 C19 C41 121.4(2) . . ?
O4 C19 C38 119.8(2) . . ?
C41 C19 C38 118.7(2) . . ?
N10 C20 C35 129.3(2) . . ?
N10 C20 C18 107.2(2) . . ?
C35 C20 C18 123.5(2) . . ?
O7 C21 O1 123.8(3) . . ?
O7 C21 C53 127.2(2) . . ?
O1 C21 C53 109.0(2) . . ?
O5 C22 C14 121.2(2) . . ?
O5 C22 C54 119.4(2) . . ?
C14 C22 C54 119.3(2) . . ?
O9 C23 O6 122.1(2) . . ?
O9 C23 C53 124.5(2) . . ?
O6 C23 C53 113.4(2) . . ?
C31 C24 C39 118.8(2) . . ?
C31 C24 C49 122.8(2) . . ?
C39 C24 C49 118.4(2) . . ?
C33 C25 C18 116.2(2) . . ?
C33 C25 C53 119.4(2) . . ?
C18 C25 C53 124.4(2) . . ?
C33 C26 C35 123.0(3) . . ?
C33 C26 H26 118.5 . . ?
C35 C26 H26 118.5 . . ?
C34 C27 C16 117.4(2) . . ?
C34 C27 C60 119.4(2) . . ?
C16 C27 C60 123.1(2) . . ?
C30 C28 C36 115.2(2) . . ?
C30 C28 C55 119.2(2) . . ?
C36 C28 C55 125.6(2) . . ?
C32 C29 C47 119.9(2) . . ?
C32 C29 H29 120.0 . . ?
C47 C29 H29 120.0 . . ?
C28 C30 C34 122.4(3) . . ?
C28 C30 H30 118.8 . . ?
C34 C30 H30 118.8 . . ?
C24 C31 C42 120.5(2) . . ?
C24 C31 H31 119.7 . . ?
C42 C31 H31 119.7 . . ?
C45 C32 C29 120.8(3) . . ?
C45 C32 H32 119.6 . . ?
C29 C32 H32 119.6 . . ?
C26 C33 C25 122.9(2) . . ?
C26 C33 H33 118.5 . . ?
C25 C33 H33 118.5 . . ?
C27 C34 C30 122.3(2) . . ?
C27 C34 H34 118.9 . . ?
C30 C34 H34 118.9 . . ?
C26 C35 C20 114.7(2) . . ?
C26 C35 C57 119.7(3) . . ?
C20 C35 C57 125.6(2) . . ?
N11 C36 C28 129.5(2) . . ?
N11 C36 C16 107.0(2) . . ?
C28 C36 C16 123.5(2) . . ?
O12 C37 O63 123.8(3) . . ?
O12 C37 C60 125.1(2) . . ?
O63 C37 C60 111.1(2) . . ?
C19 C38 C48 116.4(2) . . ?
C19 C38 H38A 108.2 . . ?
C48 C38 H38A 108.2 . . ?
C19 C38 H38B 108.2 . . ?
C48 C38 H38B 108.2 . . ?
H38A C38 H38B 107.4 . . ?
C44 C39 C24 120.4(3) . . ?
C44 C39 H39 119.8 . . ?
C24 C39 H39 119.8 . . ?
C50 C40 C47 121.1(3) . . ?
C50 C40 H40 119.5 . . ?
C47 C40 H40 119.5 . . ?
C15 C41 C16 106.8(2) . . ?
C15 C41 C19 121.4(2) . . ?
C16 C41 C19 131.8(2) . . ?
C43 C42 C31 120.7(2) . . ?
C43 C42 H42 119.7 . . ?
C31 C42 H42 119.7 . . ?
C42 C43 C44 118.9(3) . . ?
C42 C43 H43 120.5 . . ?
C44 C43 H43 120.5 . . ?
C39 C44 C43 120.7(2) . . ?
C39 C44 H44 119.7 . . ?
C43 C44 H44 119.7 . . ?
C50 C45 C32 120.0(3) . . ?
C50 C45 H45 120.0 . . ?
C32 C45 H45 120.0 . . ?
O2 C46 H46A 109.5 . . ?
O2 C46 H46B 109.5 . . ?
H46A C46 H46B 109.5 . . ?
O2 C46 H46C 109.5 . . ?
H46A C46 H46C 109.5 . . ?
H46B C46 H46C 109.5 . . ?
C29 C47 C40 118.6(2) . . ?
C29 C47 C51 123.1(2) . . ?
C40 C47 C51 118.3(2) . . ?
C61 C48 C38 108.5(2) . . ?
C61 C48 C60 116.5(2) . . ?
C38 C48 C60 112.6(2) . . ?
C61 C48 H48 106.2 . . ?
C38 C48 H48 106.2 . . ?
C60 C48 H48 106.2 . . ?
N10 C49 C24 114.6(2) . . ?
N10 C49 H49A 108.6 . . ?
C24 C49 H49A 108.6 . . ?
N10 C49 H49B 108.6 . . ?
C24 C49 H49B 108.6 . . ?
H49A C49 H49B 107.6 . . ?
C45 C50 C40 119.7(2) . . ?
C45 C50 H50 120.2 . . ?
C40 C50 H50 120.2 . . ?
N11 C51 C47 114.5(2) . . ?
N11 C51 H51A 108.6 . . ?
C47 C51 H51A 108.6 . . ?
N11 C51 H51B 108.6 . . ?
C47 C51 H51B 108.6 . . ?
H51A C51 H51B 107.6 . . ?
C56 C52 H52A 109.5 . . ?
C56 C52 H52B 109.5 . . ?
H52A C52 H52B 109.5 . . ?
C56 C52 H52C 109.5 . . ?
H52A C52 H52C 109.5 . . ?
H52B C52 H52C 109.5 . . ?
C21 C53 C25 108.5(2) . . ?
C21 C53 C23 107.62(19) . . ?
C25 C53 C23 111.0(2) . . ?
C21 C53 C56 105.83(19) . . ?
C25 C53 C56 114.45(19) . . ?
C23 C53 C56 109.0(2) . . ?
C22 C54 C56 116.1(2) . . ?
C22 C54 H54A 108.3 . . ?
C56 C54 H54A 108.3 . . ?
C22 C54 H54B 108.3 . . ?
C56 C54 H54B 108.3 . . ?
H54A C54 H54B 107.4 . . ?
C28 C55 H55A 109.5 . . ?
C28 C55 H55B 109.5 . . ?
H55A C55 H55B 109.5 . . ?
C28 C55 H55C 109.5 . . ?
H55A C55 H55C 109.5 . . ?
H55B C55 H55C 109.5 . . ?
C52 C56 C54 108.0(2) . . ?
C52 C56 C53 113.65(19) . . ?
C54 C56 C53 113.7(2) . . ?
C52 C56 H56 107.0 . . ?
C54 C56 H56 107.0 . . ?
C53 C56 H56 107.0 . . ?
C35 C57 H57A 109.5 . . ?
C35 C57 H57B 109.5 . . ?
H57A C57 H57B 109.5 . . ?
C35 C57 H57C 109.5 . . ?
H57A C57 H57C 109.5 . . ?
H57B C57 H57C 109.5 . . ?
O1 C58 H58A 109.5 . . ?
O1 C58 H58B 109.5 . . ?
H58A C58 H58B 109.5 . . ?
O1 C58 H58C 109.5 . . ?
H58A C58 H58C 109.5 . . ?
H58B C58 H58C 109.5 . . ?
O6 C59 H59A 109.5 . . ?
O6 C59 H59B 109.5 . . ?
H59A C59 H59B 109.5 . . ?
O6 C59 H59C 109.5 . . ?
H59A C59 H59C 109.5 . . ?
H59B C59 H59C 109.5 . . ?
C27 C60 C17 112.81(19) . . ?
C27 C60 C37 107.3(2) . . ?
C17 C60 C37 105.0(2) . . ?
C27 C60 C48 115.80(19) . . ?
C17 C60 C48 105.6(2) . . ?
C37 C60 C48 109.89(19) . . ?
C48 C61 H61A 109.5 . . ?
C48 C61 H61B 109.5 . . ?
H61A C61 H61B 109.5 . . ?
C48 C61 H61C 109.5 . . ?
H61A C61 H61C 109.5 . . ?
H61B C61 H61C 109.5 . . ?
O63 C62 H62A 109.5 . . ?
O63 C62 H62B 109.5 . . ?
H62A C62 H62B 109.5 . . ?
O63 C62 H62C 109.5 . . ?
H62A C62 H62C 109.5 . . ?
H62B C62 H62C 109.5 . . ?

loop_
_geom_bond_atom_site_label_1
_geom_bond_atom_site_label_2
_geom_bond_distance
_geom_bond_site_symmetry_2
_geom_bond_publ_flag
O1 C21 1.348(3) . ?
O1 C58 1.447(3) . ?
O2 C17 1.337(3) . ?
O2 C46 1.456(3) . ?
O3 C17 1.203(3) . ?
O4 C19 1.230(3) . ?
O5 C22 1.234(3) . ?
O6 C23 1.338(3) . ?
O6 C59 1.455(3) . ?
O7 C21 1.192(3) . ?
O9 C23 1.210(3) . ?
O12 C37 1.201(3) . ?
O63 C37 1.332(3) . ?
O63 C62 1.445(3) . ?
N10 C13 1.343(3) . ?
N10 C20 1.402(3) . ?
N10 C49 1.467(3) . ?
N11 C15 1.351(3) . ?
N11 C36 1.396(3) . ?
N11 C51 1.465(3) . ?
C13 C14 1.374(3) . ?
C13 H13 0.9500 . ?
C14 C18 1.448(4) . ?
C14 C22 1.454(3) . ?
C15 C41 1.379(3) . ?
C15 H15 0.9500 . ?
C16 C27 1.405(3) . ?
C16 C36 1.429(3) . ?
C16 C41 1.441(4) . ?
C17 C60 1.531(3) . ?
C18 C25 1.407(3) . ?
C18 C20 1.420(3) . ?
C19 C41 1.460(4) . ?
C19 C38 1.509(3) . ?
C20 C35 1.402(4) . ?
C21 C53 1.530(3) . ?
C22 C54 1.498(3) . ?
C23 C53 1.537(3) . ?
C24 C31 1.387(3) . ?
C24 C39 1.398(3) . ?
C24 C49 1.517(4) . ?
C25 C33 1.390(4) . ?
C25 C53 1.533(3) . ?
C26 C33 1.381(3) . ?
C26 C35 1.385(3) . ?
C26 H26 0.9500 . ?
C27 C34 1.379(4) . ?
C27 C60 1.528(3) . ?
C28 C30 1.387(4) . ?
C28 C36 1.398(4) . ?
C28 C55 1.505(3) . ?
C29 C32 1.388(4) . ?
C29 C47 1.390(4) . ?
C29 H29 0.9500 . ?
C30 C34 1.408(4) . ?
C30 H30 0.9500 . ?
C31 C42 1.387(4) . ?
C31 H31 0.9500 . ?
C32 C45 1.382(4) . ?
C32 H32 0.9500 . ?
C33 H33 0.9500 . ?
C34 H34 0.9500 . ?
C35 C57 1.510(4) . ?
C37 C60 1.546(4) . ?
C38 C48 1.533(4) . ?
C38 H38A 0.9900 . ?
C38 H38B 0.9900 . ?
C39 C44 1.376(4) . ?
C39 H39 0.9500 . ?
C40 C50 1.388(4) . ?
C40 C47 1.397(3) . ?
C40 H40 0.9500 . ?
C42 C43 1.380(4) . ?
C42 H42 0.9500 . ?
C43 C44 1.396(4) . ?
C43 H43 0.9500 . ?
C44 H44 0.9500 . ?
C45 C50 1.374(4) . ?
C45 H45 0.9500 . ?
C46 H46A 0.9800 . ?
C46 H46B 0.9800 . ?
C46 H46C 0.9800 . ?
C47 C51 1.509(4) . ?
C48 C61 1.519(3) . ?
C48 C60 1.575(3) . ?
C48 H48 1.0000 . ?
C49 H49A 0.9900 . ?
C49 H49B 0.9900 . ?
C50 H50 0.9500 . ?
C51 H51A 0.9900 . ?
C51 H51B 0.9900 . ?
C52 C56 1.535(3) . ?
C52 H52A 0.9800 . ?
C52 H52B 0.9800 . ?
C52 H52C 0.9800 . ?
C53 C56 1.570(3) . ?
C54 C56 1.543(4) . ?
C54 H54A 0.9900 . ?
C54 H54B 0.9900 . ?
C55 H55A 0.9800 . ?
C55 H55B 0.9800 . ?
C55 H55C 0.9800 . ?
C56 H56 1.0000 . ?
C57 H57A 0.9800 . ?
C57 H57B 0.9800 . ?
C57 H57C 0.9800 . ?
C58 H58A 0.9800 . ?
C58 H58B 0.9800 . ?
C58 H58C 0.9800 . ?
C59 H59A 0.9800 . ?
C59 H59B 0.9800 . ?
C59 H59C 0.9800 . ?
C61 H61A 0.9800 . ?
C61 H61B 0.9800 . ?
C61 H61C 0.9800 . ?
C62 H62A 0.9800 . ?
C62 H62B 0.9800 . ?
C62 H62C 0.9800 . ?

loop_
_geom_torsion_atom_site_label_1
_geom_torsion_atom_site_label_2
_geom_torsion_atom_site_label_3
_geom_torsion_atom_site_label_4
_geom_torsion
_geom_torsion_site_symmetry_1
_geom_torsion_site_symmetry_2
_geom_torsion_site_symmetry_3
_geom_torsion_site_symmetry_4
_geom_torsion_publ_flag
C20 N10 C13 C14 0.3(3) . . . . ?
C49 N10 C13 C14 178.6(2) . . . . ?
N10 C13 C14 C18 -0.1(3) . . . . ?
N10 C13 C14 C22 179.0(2) . . . . ?
C36 N11 C15 C41 -0.8(3) . . . . ?
C51 N11 C15 C41 179.5(2) . . . . ?
C46 O2 C17 O3 -0.7(4) . . . . ?
C46 O2 C17 C60 -176.6(2) . . . . ?
C13 C14 C18 C25 178.3(3) . . . . ?
C22 C14 C18 C25 -0.6(5) . . . . ?
C13 C14 C18 C20 -0.2(3) . . . . ?
C22 C14 C18 C20 -179.1(2) . . . . ?
C13 N10 C20 C35 -178.0(2) . . . . ?
C49 N10 C20 C35 3.9(4) . . . . ?
C13 N10 C20 C18 -0.4(3) . . . . ?
C49 N10 C20 C18 -178.5(2) . . . . ?
C25 C18 C20 N10 -178.4(2) . . . . ?
C14 C18 C20 N10 0.3(3) . . . . ?
C25 C18 C20 C35 -0.6(4) . . . . ?
C14 C18 C20 C35 178.1(2) . . . . ?
C58 O1 C21 O7 -4.7(4) . . . . ?
C58 O1 C21 C53 174.9(2) . . . . ?
C13 C14 C22 O5 7.1(4) . . . . ?
C18 C14 C22 O5 -174.1(3) . . . . ?
C13 C14 C22 C54 -172.1(2) . . . . ?
C18 C14 C22 C54 6.7(4) . . . . ?
C59 O6 C23 O9 1.6(4) . . . . ?
C59 O6 C23 C53 179.0(2) . . . . ?
C20 C18 C25 C33 0.5(3) . . . . ?
C14 C18 C25 C33 -177.8(3) . . . . ?
C20 C18 C25 C53 179.9(2) . . . . ?
C14 C18 C25 C53 1.6(4) . . . . ?
C36 C16 C27 C34 0.3(3) . . . . ?
C41 C16 C27 C34 179.6(2) . . . . ?
C36 C16 C27 C60 -175.8(2) . . . . ?
C41 C16 C27 C60 3.4(4) . . . . ?
C36 C28 C30 C34 1.4(3) . . . . ?
C55 C28 C30 C34 -176.2(2) . . . . ?
C39 C24 C31 C42 1.6(4) . . . . ?
C49 C24 C31 C42 -179.2(2) . . . . ?
C47 C29 C32 C45 0.4(4) . . . . ?
C35 C26 C33 C25 -0.1(4) . . . . ?
C18 C25 C33 C26 -0.2(3) . . . . ?
C53 C25 C33 C26 -179.6(2) . . . . ?
C16 C27 C34 C30 -0.1(4) . . . . ?
C60 C27 C34 C30 176.2(2) . . . . ?
C28 C30 C34 C27 -0.8(4) . . . . ?
C33 C26 C35 C20 0.0(4) . . . . ?
C33 C26 C35 C57 178.2(2) . . . . ?
N10 C20 C35 C26 177.6(2) . . . . ?
C18 C20 C35 C26 0.3(4) . . . . ?
N10 C20 C35 C57 -0.5(4) . . . . ?
C18 C20 C35 C57 -177.8(2) . . . . ?
C15 N11 C36 C28 179.5(2) . . . . ?
C51 N11 C36 C28 -0.8(4) . . . . ?
C15 N11 C36 C16 0.5(3) . . . . ?
C51 N11 C36 C16 -179.7(2) . . . . ?
C30 C28 C36 N11 -179.9(2) . . . . ?
C55 C28 C36 N11 -2.6(4) . . . . ?
C30 C28 C36 C16 -1.2(4) . . . . ?
C55 C28 C36 C16 176.2(2) . . . . ?
C27 C16 C36 N11 179.4(2) . . . . ?
C41 C16 C36 N11 -0.1(3) . . . . ?
C27 C16 C36 C28 0.3(4) . . . . ?
C41 C16 C36 C28 -179.1(2) . . . . ?
C62 O63 C37 O12 3.0(4) . . . . ?
C62 O63 C37 C60 -175.9(2) . . . . ?
O4 C19 C38 C48 -135.7(2) . . . . ?
C41 C19 C38 C48 47.5(3) . . . . ?
C31 C24 C39 C44 -1.3(4) . . . . ?
C49 C24 C39 C44 179.5(2) . . . . ?
N11 C15 C41 C16 0.7(3) . . . . ?
N11 C15 C41 C19 180.0(2) . . . . ?
C27 C16 C41 C15 -179.7(3) . . . . ?
C36 C16 C41 C15 -0.4(3) . . . . ?
C27 C16 C41 C19 1.1(5) . . . . ?
C36 C16 C41 C19 -179.5(2) . . . . ?
O4 C19 C41 C15 -6.8(4) . . . . ?
C38 C19 C41 C15 169.9(2) . . . . ?
O4 C19 C41 C16 172.3(2) . . . . ?
C38 C19 C41 C16 -11.0(4) . . . . ?
C24 C31 C42 C43 -0.3(4) . . . . ?
C31 C42 C43 C44 -1.3(4) . . . . ?
C24 C39 C44 C43 -0.3(4) . . . . ?
C42 C43 C44 C39 1.6(4) . . . . ?
C29 C32 C45 C50 0.2(4) . . . . ?
C32 C29 C47 C40 -0.4(4) . . . . ?
C32 C29 C47 C51 179.9(2) . . . . ?
C50 C40 C47 C29 -0.1(4) . . . . ?
C50 C40 C47 C51 179.6(2) . . . . ?
C19 C38 C48 C61 46.9(3) . . . . ?
C19 C38 C48 C60 -83.6(3) . . . . ?
C13 N10 C49 C24 -98.2(3) . . . . ?
C20 N10 C49 C24 79.7(3) . . . . ?
C31 C24 C49 N10 -0.8(4) . . . . ?
C39 C24 C49 N10 178.4(2) . . . . ?
C32 C45 C50 C40 -0.7(4) . . . . ?
C47 C40 C50 C45 0.7(4) . . . . ?
C15 N11 C51 C47 101.0(3) . . . . ?
C36 N11 C51 C47 -78.7(3) . . . . ?
C29 C47 C51 N11 -0.8(4) . . . . ?
C40 C47 C51 N11 179.5(2) . . . . ?
O7 C21 C53 C25 118.5(3) . . . . ?
O1 C21 C53 C25 -61.1(2) . . . . ?
O7 C21 C53 C23 -1.7(3) . . . . ?
O1 C21 C53 C23 178.7(2) . . . . ?
O7 C21 C53 C56 -118.2(3) . . . . ?
O1 C21 C53 C56 62.2(2) . . . . ?
C33 C25 C53 C21 -35.7(3) . . . . ?
C18 C25 C53 C21 145.0(2) . . . . ?
C33 C25 C53 C23 82.4(3) . . . . ?
C18 C25 C53 C23 -96.9(3) . . . . ?
C33 C25 C53 C56 -153.6(2) . . . . ?
C18 C25 C53 C56 27.0(3) . . . . ?
O9 C23 C53 C21 -62.3(3) . . . . ?
O6 C23 C53 C21 120.4(2) . . . . ?
O9 C23 C53 C25 179.0(3) . . . . ?
O6 C23 C53 C25 1.7(3) . . . . ?
O9 C23 C53 C56 52.0(3) . . . . ?
O6 C23 C53 C56 -125.3(2) . . . . ?
O5 C22 C54 C56 136.5(2) . . . . ?
C14 C22 C54 C56 -44.4(3) . . . . ?
C22 C54 C56 C52 -148.4(2) . . . . ?
C22 C54 C56 C53 84.5(3) . . . . ?
C21 C53 C56 C52 44.4(3) . . . . ?
C25 C53 C56 C52 163.9(2) . . . . ?
C23 C53 C56 C52 -71.1(3) . . . . ?
C21 C53 C56 C54 168.6(2) . . . . ?
C25 C53 C56 C54 -72.0(3) . . . . ?
C23 C53 C56 C54 53.1(3) . . . . ?
C34 C27 C60 C17 -86.4(3) . . . . ?
C16 C27 C60 C17 89.7(3) . . . . ?
C34 C27 C60 C37 28.7(3) . . . . ?
C16 C27 C60 C37 -155.2(2) . . . . ?
C34 C27 C60 C48 151.8(2) . . . . ?
C16 C27 C60 C48 -32.1(3) . . . . ?
O3 C17 C60 C27 -178.0(2) . . . . ?
O2 C17 C60 C27 -2.1(3) . . . . ?
O3 C17 C60 C37 65.5(3) . . . . ?
O2 C17 C60 C37 -118.6(2) . . . . ?
O3 C17 C60 C48 -50.6(3) . . . . ?
O2 C17 C60 C48 125.3(2) . . . . ?
O12 C37 C60 C27 -109.8(3) . . . . ?
O63 C37 C60 C27 69.2(2) . . . . ?
O12 C37 C60 C17 10.5(3) . . . . ?
O63 C37 C60 C17 -170.6(2) . . . . ?
O12 C37 C60 C48 123.5(3) . . . . ?
O63 C37 C60 C48 -57.5(3) . . . . ?
C61 C48 C60 C27 -53.4(3) . . . . ?
C38 C48 C60 C27 73.0(3) . . . . ?
C61 C48 C60 C17 -178.9(2) . . . . ?
C38 C48 C60 C17 -52.6(3) . . . . ?
C61 C48 C60 C37 68.4(3) . . . . ?
C38 C48 C60 C37 -165.3(2) . . . . ?
